data_7124529
loop_
_publ_author_name
'Kielty, Patrick'
'Farr\`as, Pau'
'McArdle, Patrick'
'Smith, Dennis A.'
'Aldabbagh, Fawaz'

_publ_section_title
;
 Visible-light unmasking of heterocyclic quinone methide radicals from
 alkoxyamines
;
_journal_name_full 'Chemical Communications'
_journal_paper_doi 10.1039/C9CC08261A
_journal_year 2019
_chemical_absolute_configuration unk
_chemical_formula_sum 'C36 H48 N6 O6'
_chemical_formula_weight 660.80
_space_group_crystal_system orthorhombic
_space_group_IT_number 19
_space_group_name_Hall 'P 2ac 2ab'
_space_group_name_H-M_alt 'P 21 21 21'
_atom_sites_solution_hydrogens geom
_audit_creation_method SHELXL-2018/3
_audit_update_record
;
2019-08-21 deposited with the CCDC.	2019-11-14 downloaded from the CCDC.
;
_cell_angle_alpha 90
_cell_angle_beta 90
_cell_angle_gamma 90
_cell_formula_units_Z 4
_cell_length_a 6.0407(3)
_cell_length_b 21.1209(12)
_cell_length_c 27.1076(14)
_cell_measurement_reflns_used 5674
_cell_measurement_temperature 298.9(5)
_cell_measurement_theta_max 25.9550
_cell_measurement_theta_min 3.8700
_cell_volume 3458.5(3)
_computing_cell_refinement
;
crysalispro, agilent technologies,
version 1.171.37.35 (release 13-08-2014 crysalis171 .net)
(compiled aug 13 2014,18:06:01)
;
_computing_data_collection
;
crysalispro, agilent technologies,
version 1.171.37.35 (release 13-08-2014 crysalis171 .net)
(compiled aug 13 2014,18:06:01)
;
_computing_data_reduction
;
crysalispro, agilent technologies,
version 1.171.37.35 (release 13-08-2014 crysalis171 .net)
(compiled aug 13 2014,18:06:01)
;
_computing_molecular_graphics 'ORTEX - P. McArdle, J.Appl.Cryst.,1995,28,65-65.'
_computing_publication_material 'Oscail - P. McArdle, J.Appl.Cryst.,2017,50,320-326.'
_computing_structure_refinement 'SHELXL-2018/3 (Sheldrick, 2018)'
_computing_structure_solution 'SHELXT 2014/5 (Sheldrick, 2014)'
_diffrn_ambient_temperature 298.9(5)
_diffrn_detector_area_resol_mean 16.1048
_diffrn_measured_fraction_theta_full 0.996
_diffrn_measured_fraction_theta_max 0.919
_diffrn_measurement_device_type 'xcalibur, sapphire3'
_diffrn_measurement_method '\w scans'
_diffrn_radiation_type MoK\a
_diffrn_radiation_wavelength 0.71073
_diffrn_reflns_av_R_equivalents 0.0449
_diffrn_reflns_av_unetI/netI 0.0610
_diffrn_reflns_Laue_measured_fraction_full 0.996
_diffrn_reflns_Laue_measured_fraction_max 0.919
_diffrn_reflns_limit_h_max 8
_diffrn_reflns_limit_h_min -6
_diffrn_reflns_limit_k_max 21
_diffrn_reflns_limit_k_min -28
_diffrn_reflns_limit_l_max 35
_diffrn_reflns_limit_l_min -32
_diffrn_reflns_number 28054
_diffrn_reflns_point_group_measured_fraction_full 0.998
_diffrn_reflns_point_group_measured_fraction_max 0.893
_diffrn_reflns_theta_full 25.242
_diffrn_reflns_theta_max 29.311
_diffrn_reflns_theta_min 3.455
_diffrn_source 'enhance (mo) x-ray source'
_exptl_absorpt_coefficient_mu 0.087
_exptl_absorpt_correction_T_max 1.00000
_exptl_absorpt_correction_T_min 0.62048
_exptl_absorpt_correction_type multi-scan
_exptl_absorpt_process_details
;
crysalispro, agilent technologies,
version 1.171.37.35 (release 13-08-2014 crysalis171 .net)
(compiled aug 13 2014,18:06:01)
;
_exptl_crystal_colour Colourless
_exptl_crystal_density_diffrn 1.269
_exptl_crystal_description Parallelepiped
_exptl_crystal_F_000 1416
_exptl_crystal_size_max 0.50
_exptl_crystal_size_mid 0.40
_exptl_crystal_size_min 0.20
_refine_diff_density_max 0.167
_refine_diff_density_min -0.196
_refine_diff_density_rms 0.045
_refine_ls_abs_structure_details
;
 Flack x determined using 1706 quotients [(I+)-(I-)]/[(I+)+(I-)]
 (Parsons, Flack and Wagner, Acta Cryst. B69 (2013) 249-259).
;
_refine_ls_abs_structure_Flack 0.3(5)
_refine_ls_extinction_method none
_refine_ls_goodness_of_fit_ref 1.002
_refine_ls_hydrogen_treatment constr
_refine_ls_matrix_type full
_refine_ls_number_parameters 443
_refine_ls_number_reflns 8461
_refine_ls_number_restraints 0
_refine_ls_restrained_S_all 1.002
_refine_ls_R_factor_all 0.0942
_refine_ls_R_factor_gt 0.0519
_refine_ls_shift/su_max 0.000
_refine_ls_shift/su_mean 0.000
_refine_ls_structure_factor_coef Fsqd
_refine_ls_weighting_details 'w=1/[\s^2^(Fo^2^)+(0.0490P)^2^] where P=(Fo^2^+2Fc^2^)/3'
_refine_ls_weighting_scheme calc
_refine_ls_wR_factor_gt 0.1002
_refine_ls_wR_factor_ref 0.1188
_reflns_Friedel_coverage 0.716
_reflns_Friedel_fraction_full 1.000
_reflns_Friedel_fraction_max 0.858
_reflns_number_gt 5404
_reflns_number_total 8461
_reflns_threshold_expression 'I > 2\s(I)'
_cod_data_source_file c9cc08261a2.cif
_cod_data_source_block tempo_dq
_cod_database_code 7124529
_shelx_shelxl_version_number 2018/3
_shelx_space_group_comment
;
The symmetry employed for this shelxl refinement is uniquely defined
by the following loop, which should always be used as a source of
symmetry information in preference to the above space-group names.
They are only intended as comments.
;
_shelx_estimated_absorpt_t_min 0.958
_shelx_estimated_absorpt_t_max 0.983

loop_
_space_group_symop_operation_xyz
'x, y, z'
'-x+1/2, -y, z+1/2'
'-x, y+1/2, -z+1/2'
'x+1/2, -y+1/2, -z'

loop_
_atom_site_label
_atom_site_type_symbol
_atom_site_fract_x
_atom_site_fract_y
_atom_site_fract_z
_atom_site_U_iso_or_equiv
_atom_site_adp_type
_atom_site_occupancy
_atom_site_site_symmetry_order
_atom_site_calc_flag
_atom_site_refinement_flags_posn
_atom_site_refinement_flags_adp
O6 O 0.6525(3) 0.56789(10) 0.38918(6) 0.0407(5) Uani 1 1 d . .
O3 O 0.8284(4) 0.74640(12) 0.66951(7) 0.0596(7) Uani 1 1 d . .
O1 O 0.6470(3) 0.84513(11) 0.88467(7) 0.0484(6) Uani 1 1 d . .
O4 O 0.1356(3) 0.71468(12) 0.51920(8) 0.0551(6) Uani 1 1 d . .
O5 O 0.8270(4) 0.61941(12) 0.62022(8) 0.0570(6) Uani 1 1 d . .
O2 O 0.1568(4) 0.65850(13) 0.78020(8) 0.0652(7) Uani 1 1 d . .
N5 N 0.5129(4) 0.64779(12) 0.46921(8) 0.0379(6) Uani 1 1 d . .
N4 N 0.7980(4) 0.60593(12) 0.51073(8) 0.0414(6) Uani 1 1 d . .
N2 N 0.5269(4) 0.73728(13) 0.82264(9) 0.0443(6) Uani 1 1 d . .
N6 N 0.7598(3) 0.53728(12) 0.34728(8) 0.0354(6) Uani 1 1 d . .
N3 N 0.8058(4) 0.77404(13) 0.77680(8) 0.0455(6) Uani 1 1 d . .
N1 N 0.7495(4) 0.89066(13) 0.91772(8) 0.0401(6) Uani 1 1 d . .
C1 C 0.6628(5) 0.87779(18) 0.96806(11) 0.0516(9) Uani 1 1 d . .
C2 C 0.7603(6) 0.9293(2) 1.00152(11) 0.0653(11) Uani 1 1 d . .
H2A H 0.699503 0.924386 1.034419 0.085 Uiso 1 1 calc R U
H2B H 0.919198 0.923220 1.003725 0.085 Uiso 1 1 calc R U
C3 C 0.7145(7) 0.9957(2) 0.98370(14) 0.0713(12) Uani 1 1 d . .
H3A H 0.556412 1.003777 0.983873 0.093 Uiso 1 1 calc R U
H3B H 0.785259 1.026170 1.005372 0.093 Uiso 1 1 calc R U
C4 C 0.8042(6) 1.0025(2) 0.93203(14) 0.0693(11) Uani 1 1 d . .
H4A H 0.963949 0.997916 0.933012 0.090 Uiso 1 1 calc R U
H4B H 0.771332 1.044720 0.920100 0.090 Uiso 1 1 calc R U
C5 C 0.7103(5) 0.95440(17) 0.89586(12) 0.0513(8) Uani 1 1 d . .
C6 C 0.7582(8) 0.8140(2) 0.98385(13) 0.0829(14) Uani 1 1 d . .
H6A H 0.916005 0.814442 0.979714 0.108 Uiso 1 1 calc R U
H6B H 0.695443 0.781023 0.963880 0.108 Uiso 1 1 calc R U
H6C H 0.723035 0.806410 1.017874 0.108 Uiso 1 1 calc R U
C7 C 0.4107(6) 0.8751(2) 0.97295(14) 0.0761(13) Uani 1 1 d . .
H7A H 0.350298 0.850526 0.946375 0.099 Uiso 1 1 calc R U
H7B H 0.351502 0.917255 0.971698 0.099 Uiso 1 1 calc R U
H7C H 0.372075 0.855843 1.003853 0.099 Uiso 1 1 calc R U
C8 C 0.4683(6) 0.9693(2) 0.88302(14) 0.0771(12) Uani 1 1 d . .
H8A H 0.388560 0.979276 0.912647 0.100 Uiso 1 1 calc R U
H8B H 0.402102 0.933076 0.867485 0.100 Uiso 1 1 calc R U
H8C H 0.462917 1.004738 0.860913 0.100 Uiso 1 1 calc R U
C9 C 0.8458(8) 0.9575(2) 0.84825(13) 0.0824(13) Uani 1 1 d . .
H9A H 0.782376 0.929503 0.824201 0.107 Uiso 1 1 calc R U
H9B H 0.995512 0.944939 0.854925 0.107 Uiso 1 1 calc R U
H9C H 0.844384 1.000035 0.835754 0.107 Uiso 1 1 calc R U
C10 C 0.8136(6) 0.80453(18) 0.86490(11) 0.0556(9) Uani 1 1 d . .
H10A H 0.858919 0.773691 0.889425 0.072 Uiso 1 1 calc R U
H10B H 0.942266 0.829063 0.855267 0.072 Uiso 1 1 calc R U
C11 C 0.7173(5) 0.77190(16) 0.82113(10) 0.0442(7) Uani 1 1 d . .
C12 C 0.6657(5) 0.73817(14) 0.74856(10) 0.0375(7) Uani 1 1 d . .
C13 C 0.6835(5) 0.72534(15) 0.69571(10) 0.0415(7) Uani 1 1 d . .
C14 C 0.4966(5) 0.68697(15) 0.67458(11) 0.0402(7) Uani 1 1 d . .
C15 C 0.3301(5) 0.66621(16) 0.70237(11) 0.0465(8) Uani 1 1 d . .
H15 H 0.219120 0.642653 0.687271 0.060 Uiso 1 1 calc R U
C16 C 0.3118(5) 0.67854(15) 0.75604(11) 0.0451(7) Uani 1 1 d . .
C17 C 0.4926(5) 0.71580(14) 0.77584(10) 0.0389(7) Uani 1 1 d . .
C18 C 0.3893(6) 0.7243(2) 0.86578(11) 0.0656(11) Uani 1 1 d . .
H18A H 0.306238 0.686122 0.860385 0.085 Uiso 1 1 calc R U
H18B H 0.289185 0.758915 0.871027 0.085 Uiso 1 1 calc R U
H18C H 0.481946 0.719170 0.894272 0.085 Uiso 1 1 calc R U
C19 C 0.4907(5) 0.67758(15) 0.62031(10) 0.0409(7) Uani 1 1 d . .
C20 C 0.3185(5) 0.69921(15) 0.59484(11) 0.0449(7) Uani 1 1 d . .
H20 H 0.206011 0.719482 0.612128 0.058 Uiso 1 1 calc R U
C21 C 0.2946(5) 0.69309(14) 0.54094(11) 0.0411(7) Uani 1 1 d . .
C22 C 0.4776(5) 0.66010(14) 0.51777(10) 0.0359(6) Uani 1 1 d . .
C23 C 0.7088(4) 0.61564(15) 0.46660(10) 0.0387(7) Uani 1 1 d . .
C24 C 0.6549(5) 0.63476(14) 0.54272(10) 0.0366(7) Uani 1 1 d . .
C25 C 0.6769(5) 0.64161(14) 0.59640(10) 0.0406(7) Uani 1 1 d . .
C26 C 0.3754(5) 0.66948(18) 0.42836(11) 0.0529(9) Uani 1 1 d . .
H26A H 0.307240 0.709026 0.436958 0.069 Uiso 1 1 calc R U
H26B H 0.262809 0.638578 0.421676 0.069 Uiso 1 1 calc R U
H26C H 0.465711 0.675117 0.399550 0.069 Uiso 1 1 calc R U
C27 C 0.8150(5) 0.59645(17) 0.41986(10) 0.0474(8) Uani 1 1 d . .
H27A H 0.877647 0.633172 0.403525 0.062 Uiso 1 1 calc R U
H27B H 0.933535 0.566630 0.426421 0.062 Uiso 1 1 calc R U
C28 C 0.6902(5) 0.57229(16) 0.30196(10) 0.0450(7) Uani 1 1 d . .
C29 C 0.7876(6) 0.5355(2) 0.25879(11) 0.0598(10) Uani 1 1 d . .
H29A H 0.737541 0.554736 0.228262 0.078 Uiso 1 1 calc R U
H29B H 0.947585 0.539086 0.259866 0.078 Uiso 1 1 calc R U
C30 C 0.7258(6) 0.4664(2) 0.25841(12) 0.0652(11) Uani 1 1 d . .
H30A H 0.798580 0.445342 0.231079 0.085 Uiso 1 1 calc R U
H30B H 0.567099 0.462066 0.254117 0.085 Uiso 1 1 calc R U
C31 C 0.7951(6) 0.43621(18) 0.30632(12) 0.0582(9) Uani 1 1 d . .
H31A H 0.955389 0.436552 0.308419 0.076 Uiso 1 1 calc R U
H31B H 0.747140 0.392376 0.306458 0.076 Uiso 1 1 calc R U
C32 C 0.7004(5) 0.46943(15) 0.35140(10) 0.0414(7) Uani 1 1 d . .
C33 C 0.7976(6) 0.63757(18) 0.30385(14) 0.0687(11) Uani 1 1 d . .
H33A H 0.954229 0.633020 0.308668 0.089 Uiso 1 1 calc R U
H33B H 0.735675 0.661367 0.330684 0.089 Uiso 1 1 calc R U
H33C H 0.770454 0.659421 0.273394 0.089 Uiso 1 1 calc R U
C34 C 0.4407(5) 0.5817(2) 0.29541(13) 0.0620(10) Uani 1 1 d . .
H34A H 0.376190 0.593900 0.326333 0.081 Uiso 1 1 calc R U
H34B H 0.374886 0.542779 0.284406 0.081 Uiso 1 1 calc R U
H34C H 0.414596 0.614194 0.271368 0.081 Uiso 1 1 calc R U
C35 C 0.4544(5) 0.45526(18) 0.35766(12) 0.0569(10) Uani 1 1 d . .
H35A H 0.381424 0.458881 0.326324 0.074 Uiso 1 1 calc R U
H35B H 0.390800 0.484931 0.380436 0.074 Uiso 1 1 calc R U
H35C H 0.436144 0.413051 0.370150 0.074 Uiso 1 1 calc R U
C36 C 0.8188(6) 0.44436(18) 0.39721(12) 0.0641(10) Uani 1 1 d . .
H36A H 0.753355 0.462589 0.426185 0.083 Uiso 1 1 calc R U
H36B H 0.972617 0.455631 0.395726 0.083 Uiso 1 1 calc R U
H36C H 0.804836 0.399116 0.398489 0.083 Uiso 1 1 calc R U

loop_
_atom_site_aniso_label
_atom_site_aniso_U_11
_atom_site_aniso_U_22
_atom_site_aniso_U_33
_atom_site_aniso_U_23
_atom_site_aniso_U_13
_atom_site_aniso_U_12
O6 0.0339(10) 0.0487(14) 0.0394(10) -0.0156(10) -0.0032(9) -0.0019(10)
O3 0.0749(15) 0.0571(17) 0.0466(12) -0.0083(11) 0.0191(12) -0.0265(13)
O1 0.0410(11) 0.0539(15) 0.0502(11) -0.0215(11) -0.0014(10) 0.0041(10)
O4 0.0509(13) 0.0499(16) 0.0645(14) 0.0001(12) -0.0102(11) 0.0164(11)
O5 0.0648(14) 0.0582(16) 0.0479(12) -0.0082(11) -0.0168(11) 0.0221(13)
O2 0.0657(14) 0.0634(18) 0.0665(14) 0.0089(13) 0.0158(13) -0.0209(14)
N5 0.0429(13) 0.0317(15) 0.0390(13) -0.0037(11) -0.0091(11) -0.0011(12)
N4 0.0419(13) 0.0409(16) 0.0414(13) -0.0087(11) -0.0064(11) 0.0012(12)
N2 0.0569(16) 0.0355(16) 0.0404(13) -0.0032(12) 0.0101(12) 0.0026(13)
N6 0.0336(12) 0.0411(15) 0.0315(11) -0.0056(11) 0.0021(9) -0.0003(11)
N3 0.0499(14) 0.0429(16) 0.0437(14) -0.0090(12) 0.0064(12) -0.0011(13)
N1 0.0392(13) 0.0464(17) 0.0348(12) -0.0094(11) -0.0025(10) 0.0009(12)
C1 0.0588(19) 0.060(2) 0.0355(16) -0.0039(15) 0.0024(15) 0.0051(19)
C2 0.065(2) 0.090(3) 0.0410(17) -0.0216(19) -0.0063(16) 0.008(2)
C3 0.069(2) 0.071(3) 0.074(3) -0.039(2) -0.002(2) 0.001(2)
C4 0.067(2) 0.055(3) 0.085(3) -0.013(2) 0.009(2) -0.010(2)
C5 0.0531(18) 0.051(2) 0.0497(18) 0.0012(16) 0.0009(15) 0.0042(17)
C6 0.124(4) 0.075(3) 0.051(2) 0.010(2) 0.006(2) 0.015(3)
C7 0.069(2) 0.097(4) 0.063(2) -0.013(2) 0.0271(19) -0.018(2)
C8 0.077(3) 0.083(3) 0.071(2) -0.005(2) -0.017(2) 0.035(2)
C9 0.107(3) 0.077(3) 0.063(2) 0.009(2) 0.023(2) 0.002(3)
C10 0.056(2) 0.062(2) 0.0487(18) -0.0171(17) -0.0010(16) 0.0142(18)
C11 0.0486(17) 0.0409(19) 0.0430(16) -0.0078(14) 0.0054(14) 0.0066(16)
C12 0.0483(16) 0.0240(16) 0.0403(15) -0.0012(12) 0.0064(13) 0.0003(14)
C13 0.0532(18) 0.0292(17) 0.0420(16) -0.0006(13) 0.0062(14) -0.0013(15)
C14 0.0477(17) 0.0303(18) 0.0426(16) -0.0019(13) 0.0023(14) 0.0034(14)
C15 0.0528(18) 0.0360(19) 0.0507(17) -0.0061(15) 0.0010(15) -0.0074(16)
C16 0.0532(18) 0.0325(18) 0.0497(17) 0.0060(14) 0.0098(15) -0.0031(16)
C17 0.0511(17) 0.0282(17) 0.0373(15) 0.0017(13) 0.0081(13) 0.0023(14)
C18 0.077(2) 0.068(3) 0.0518(19) -0.0009(19) 0.0270(18) -0.004(2)
C19 0.0514(18) 0.0302(17) 0.0410(16) -0.0033(13) -0.0013(14) -0.0025(15)
C20 0.0470(17) 0.0375(18) 0.0503(17) -0.0068(14) 0.0011(15) 0.0051(15)
C21 0.0417(16) 0.0270(16) 0.0546(18) -0.0005(14) -0.0057(14) 0.0017(14)
C22 0.0411(15) 0.0270(17) 0.0394(15) -0.0044(13) -0.0066(12) -0.0007(13)
C23 0.0398(15) 0.0336(17) 0.0426(16) -0.0066(13) -0.0087(13) -0.0026(14)
C24 0.0409(15) 0.0297(17) 0.0393(15) -0.0048(13) -0.0046(13) 0.0023(13)
C25 0.0480(17) 0.0320(17) 0.0417(16) -0.0021(13) -0.0051(14) -0.0003(15)
C26 0.0541(18) 0.054(2) 0.0502(18) -0.0046(17) -0.0218(15) 0.0025(16)
C27 0.0425(16) 0.057(2) 0.0423(16) -0.0161(15) -0.0086(14) -0.0076(16)
C28 0.0503(17) 0.045(2) 0.0394(16) 0.0047(14) -0.0030(14) -0.0022(16)
C29 0.061(2) 0.081(3) 0.0374(16) 0.0013(18) 0.0053(15) -0.006(2)
C30 0.072(2) 0.074(3) 0.0488(19) -0.0236(19) 0.0057(18) 0.000(2)
C31 0.061(2) 0.051(2) 0.063(2) -0.0190(18) 0.0053(17) 0.0091(19)
C32 0.0451(16) 0.0371(18) 0.0420(16) -0.0042(14) 0.0014(14) -0.0021(15)
C33 0.084(3) 0.056(3) 0.067(2) 0.017(2) -0.004(2) -0.016(2)
C34 0.058(2) 0.068(3) 0.060(2) 0.000(2) -0.0162(17) 0.0114(19)
C35 0.060(2) 0.054(3) 0.057(2) -0.0076(18) 0.0080(17) -0.0210(18)
C36 0.075(2) 0.056(3) 0.061(2) 0.0106(19) -0.0068(19) 0.006(2)

loop_
_atom_type_symbol
_atom_type_description
_atom_type_scat_dispersion_real
_atom_type_scat_dispersion_imag
_atom_type_scat_source
C C 0.0033 0.0016 'International Tables Vol C Tables 4.2.6.8 and 6.1.1.4'
H H 0.0000 0.0000 'International Tables Vol C Tables 4.2.6.8 and 6.1.1.4'
N N 0.0061 0.0033 'International Tables Vol C Tables 4.2.6.8 and 6.1.1.4'
O O 0.0106 0.0060 'International Tables Vol C Tables 4.2.6.8 and 6.1.1.4'

loop_
_geom_angle_atom_site_label_1
_geom_angle_atom_site_label_2
_geom_angle_atom_site_label_3
_geom_angle
C27 O6 N6 109.67(19)
C10 O1 N1 109.2(2)
C22 N5 C23 106.3(2)
C22 N5 C26 125.9(3)
C23 N5 C26 127.6(3)
C23 N4 C24 104.2(2)
C17 N2 C11 106.2(2)
C17 N2 C18 126.6(3)
C11 N2 C18 127.2(3)
O6 N6 C32 105.21(19)
O6 N6 C28 107.2(2)
C32 N6 C28 118.2(2)
C11 N3 C12 103.9(2)
O1 N1 C1 107.2(2)
O1 N1 C5 106.6(2)
C1 N1 C5 118.3(2)
N1 C1 C6 106.6(3)
N1 C1 C7 115.9(3)
C6 C1 C7 108.6(4)
N1 C1 C2 106.2(3)
C6 C1 C2 108.4(3)
C7 C1 C2 110.9(3)
C3 C2 C1 113.5(3)
C3 C2 H2A 108.9
C1 C2 H2A 108.9
C3 C2 H2B 108.9
C1 C2 H2B 108.9
H2A C2 H2B 107.7
C4 C3 C2 108.6(3)
C4 C3 H3A 110.0
C2 C3 H3A 110.0
C4 C3 H3B 110.0
C2 C3 H3B 110.0
H3A C3 H3B 108.4
C3 C4 C5 113.7(3)
C3 C4 H4A 108.8
C5 C4 H4A 108.8
C3 C4 H4B 108.8
C5 C4 H4B 108.8
H4A C4 H4B 107.7
N1 C5 C4 106.7(3)
N1 C5 C9 106.8(3)
C4 C5 C9 108.4(3)
N1 C5 C8 115.2(3)
C4 C5 C8 111.4(3)
C9 C5 C8 108.0(3)
C1 C6 H6A 109.5
C1 C6 H6B 109.5
H6A C6 H6B 109.5
C1 C6 H6C 109.5
H6A C6 H6C 109.5
H6B C6 H6C 109.5
C1 C7 H7A 109.5
C1 C7 H7B 109.5
H7A C7 H7B 109.5
C1 C7 H7C 109.5
H7A C7 H7C 109.5
H7B C7 H7C 109.5
C5 C8 H8A 109.5
C5 C8 H8B 109.5
H8A C8 H8B 109.5
C5 C8 H8C 109.5
H8A C8 H8C 109.5
H8B C8 H8C 109.5
C5 C9 H9A 109.5
C5 C9 H9B 109.5
H9A C9 H9B 109.5
C5 C9 H9C 109.5
H9A C9 H9C 109.5
H9B C9 H9C 109.5
O1 C10 C11 107.6(3)
O1 C10 H10A 110.2
C11 C10 H10A 110.2
O1 C10 H10B 110.2
C11 C10 H10B 110.2
H10A C10 H10B 108.5
N3 C11 N2 112.9(3)
N3 C11 C10 123.5(3)
N2 C11 C10 123.6(3)
C17 C12 N3 111.2(2)
C17 C12 C13 121.5(3)
N3 C12 C13 127.2(3)
O3 C13 C12 124.0(3)
O3 C13 C14 121.1(3)
C12 C13 C14 114.7(3)
C15 C14 C19 119.9(3)
C15 C14 C13 122.0(3)
C19 C14 C13 117.9(3)
C14 C15 C16 123.7(3)
C14 C15 H15 118.2
C16 C15 H15 118.2
O2 C16 C17 124.7(3)
O2 C16 C15 121.6(3)
C17 C16 C15 113.7(3)
N2 C17 C12 105.8(3)
N2 C17 C16 129.8(3)
C12 C17 C16 124.4(3)
N2 C18 H18A 109.5
N2 C18 H18B 109.5
H18A C18 H18B 109.5
N2 C18 H18C 109.5
H18A C18 H18C 109.5
H18B C18 H18C 109.5
C20 C19 C14 119.2(3)
C20 C19 C25 122.3(3)
C14 C19 C25 118.4(3)
C19 C20 C21 124.2(3)
C19 C20 H20 117.9
C21 C20 H20 117.9
O4 C21 C22 124.9(3)
O4 C21 C20 121.7(3)
C22 C21 C20 113.4(3)
N5 C22 C24 106.3(2)
N5 C22 C21 129.2(3)
C24 C22 C21 124.6(2)
N4 C23 N5 112.4(2)
N4 C23 C27 123.6(3)
N5 C23 C27 123.9(3)
N4 C24 C22 110.7(2)
N4 C24 C25 128.0(3)
C22 C24 C25 121.3(3)
O5 C25 C24 124.0(3)
O5 C25 C19 121.8(3)
C24 C25 C19 114.2(3)
N5 C26 H26A 109.5
N5 C26 H26B 109.5
H26A C26 H26B 109.5
N5 C26 H26C 109.5
H26A C26 H26C 109.5
H26B C26 H26C 109.5
O6 C27 C23 108.6(2)
O6 C27 H27A 110.0
C23 C27 H27A 110.0
O6 C27 H27B 110.0
C23 C27 H27B 110.0
H27A C27 H27B 108.4
N6 C28 C29 105.7(3)
N6 C28 C33 107.5(2)
C29 C28 C33 108.8(3)
N6 C28 C34 115.9(3)
C29 C28 C34 110.9(3)
C33 C28 C34 107.8(3)
C30 C29 C28 113.8(3)
C30 C29 H29A 108.8
C28 C29 H29A 108.8
C30 C29 H29B 108.8
C28 C29 H29B 108.8
H29A C29 H29B 107.7
C29 C30 C31 109.6(3)
C29 C30 H30A 109.7
C31 C30 H30A 109.7
C29 C30 H30B 109.7
C31 C30 H30B 109.7
H30A C30 H30B 108.2
C30 C31 C32 113.1(3)
C30 C31 H31A 109.0
C32 C31 H31A 109.0
C30 C31 H31B 109.0
C32 C31 H31B 109.0
H31A C31 H31B 107.8
N6 C32 C31 107.1(2)
N6 C32 C35 115.7(3)
C31 C32 C35 111.4(3)
N6 C32 C36 106.4(3)
C31 C32 C36 108.5(3)
C35 C32 C36 107.3(3)
C28 C33 H33A 109.5
C28 C33 H33B 109.5
H33A C33 H33B 109.5
C28 C33 H33C 109.5
H33A C33 H33C 109.5
H33B C33 H33C 109.5
C28 C34 H34A 109.5
C28 C34 H34B 109.5
H34A C34 H34B 109.5
C28 C34 H34C 109.5
H34A C34 H34C 109.5
H34B C34 H34C 109.5
C32 C35 H35A 109.5
C32 C35 H35B 109.5
H35A C35 H35B 109.5
C32 C35 H35C 109.5
H35A C35 H35C 109.5
H35B C35 H35C 109.5
C32 C36 H36A 109.5
C32 C36 H36B 109.5
H36A C36 H36B 109.5
C32 C36 H36C 109.5
H36A C36 H36C 109.5
H36B C36 H36C 109.5

loop_
_geom_bond_atom_site_label_1
_geom_bond_atom_site_label_2
_geom_bond_distance
O6 C27 1.421(3)
O6 N6 1.459(3)
O3 C13 1.212(3)
O1 C10 1.427(4)
O1 N1 1.453(3)
O4 C21 1.216(3)
O5 C25 1.208(3)
O2 C16 1.219(4)
N5 C22 1.358(3)
N5 C23 1.366(4)
N5 C26 1.458(3)
N4 C23 1.328(4)
N4 C24 1.367(4)
N2 C17 1.363(4)
N2 C11 1.364(4)
N2 C18 1.461(4)
N6 C32 1.481(4)
N6 C28 1.494(4)
N3 C11 1.316(4)
N3 C12 1.370(4)
N1 C1 1.487(4)
N1 C5 1.490(4)
C1 C6 1.527(5)
C1 C7 1.530(5)
C1 C2 1.533(5)
C2 C3 1.510(5)
C2 H2A 0.9700
C2 H2B 0.9700
C3 C4 1.508(5)
C3 H3A 0.9700
C3 H3B 0.9700
C4 C5 1.521(5)
C4 H4A 0.9700
C4 H4B 0.9700
C5 C9 1.529(5)
C5 C8 1.535(5)
C6 H6A 0.9600
C6 H6B 0.9600
C6 H6C 0.9600
C7 H7A 0.9600
C7 H7B 0.9600
C7 H7C 0.9600
C8 H8A 0.9600
C8 H8B 0.9600
C8 H8C 0.9600
C9 H9A 0.9600
C9 H9B 0.9600
C9 H9C 0.9600
C10 C11 1.490(4)
C10 H10A 0.9700
C10 H10B 0.9700
C12 C17 1.365(4)
C12 C13 1.462(4)
C13 C14 1.503(4)
C14 C15 1.331(4)
C14 C19 1.485(4)
C15 C16 1.482(4)
C15 H15 0.9300
C16 C17 1.449(4)
C18 H18A 0.9600
C18 H18B 0.9600
C18 H18C 0.9600
C19 C20 1.329(4)
C19 C25 1.504(4)
C20 C21 1.474(4)
C20 H20 0.9300
C21 C22 1.450(4)
C22 C24 1.375(4)
C23 C27 1.477(4)
C24 C25 1.468(4)
C26 H26A 0.9600
C26 H26B 0.9600
C26 H26C 0.9600
C27 H27A 0.9700
C27 H27B 0.9700
C28 C29 1.522(4)
C28 C33 1.525(5)
C28 C34 1.531(4)
C29 C30 1.506(5)
C29 H29A 0.9700
C29 H29B 0.9700
C30 C31 1.506(5)
C30 H30A 0.9700
C30 H30B 0.9700
C31 C32 1.521(4)
C31 H31A 0.9700
C31 H31B 0.9700
C32 C35 1.525(4)
C32 C36 1.528(4)
C33 H33A 0.9600
C33 H33B 0.9600
C33 H33C 0.9600
C34 H34A 0.9600
C34 H34B 0.9600
C34 H34C 0.9600
C35 H35A 0.9600
C35 H35B 0.9600
C35 H35C 0.9600
C36 H36A 0.9600
C36 H36B 0.9600
C36 H36C 0.9600

loop_
_geom_torsion_atom_site_label_1
_geom_torsion_atom_site_label_2
_geom_torsion_atom_site_label_3
_geom_torsion_atom_site_label_4
_geom_torsion
C27 O6 N6 C32 119.4(2)
C27 O6 N6 C28 -114.0(3)
C10 O1 N1 C1 -115.3(3)
C10 O1 N1 C5 117.1(3)
O1 N1 C1 C6 68.5(3)
C5 N1 C1 C6 -171.1(3)
O1 N1 C1 C7 -52.4(4)
C5 N1 C1 C7 67.9(4)
O1 N1 C1 C2 -176.1(2)
C5 N1 C1 C2 -55.7(3)
N1 C1 C2 C3 54.6(4)
C6 C1 C2 C3 168.8(3)
C7 C1 C2 C3 -72.1(4)
C1 C2 C3 C4 -57.1(4)
C2 C3 C4 C5 56.9(4)
O1 N1 C5 C4 176.4(2)
C1 N1 C5 C4 55.7(3)
O1 N1 C5 C9 -67.8(3)
C1 N1 C5 C9 171.5(3)
O1 N1 C5 C8 52.2(3)
C1 N1 C5 C8 -68.5(4)
C3 C4 C5 N1 -54.2(4)
C3 C4 C5 C9 -169.0(3)
C3 C4 C5 C8 72.3(4)
N1 O1 C10 C11 -163.7(3)
C12 N3 C11 N2 -0.8(4)
C12 N3 C11 C10 179.9(3)
C17 N2 C11 N3 0.2(4)
C18 N2 C11 N3 178.8(3)
C17 N2 C11 C10 179.4(3)
C18 N2 C11 C10 -2.0(5)
O1 C10 C11 N3 123.8(3)
O1 C10 C11 N2 -55.4(4)
C11 N3 C12 C17 1.1(3)
C11 N3 C12 C13 178.9(3)
C17 C12 C13 O3 176.6(3)
N3 C12 C13 O3 -1.0(5)
C17 C12 C13 C14 0.8(4)
N3 C12 C13 C14 -176.8(3)
O3 C13 C14 C15 -176.5(3)
C12 C13 C14 C15 -0.5(4)
O3 C13 C14 C19 -2.1(5)
C12 C13 C14 C19 173.8(3)
C19 C14 C15 C16 -174.2(3)
C13 C14 C15 C16 0.0(5)
C14 C15 C16 O2 -179.8(3)
C14 C15 C16 C17 0.2(5)
C11 N2 C17 C12 0.5(3)
C18 N2 C17 C12 -178.1(3)
C11 N2 C17 C16 -177.8(3)
C18 N2 C17 C16 3.6(5)
N3 C12 C17 N2 -1.0(3)
C13 C12 C17 N2 -179.0(3)
N3 C12 C17 C16 177.4(3)
C13 C12 C17 C16 -0.6(5)
O2 C16 C17 N2 -1.9(6)
C15 C16 C17 N2 178.1(3)
O2 C16 C17 C12 -179.9(3)
C15 C16 C17 C12 0.1(4)
C15 C14 C19 C20 55.6(4)
C13 C14 C19 C20 -118.8(3)
C15 C14 C19 C25 -122.1(3)
C13 C14 C19 C25 63.4(4)
C14 C19 C20 C21 179.6(3)
C25 C19 C20 C21 -2.7(5)
C19 C20 C21 O4 -178.7(3)
C19 C20 C21 C22 0.7(5)
C23 N5 C22 C24 0.0(3)
C26 N5 C22 C24 -175.6(3)
C23 N5 C22 C21 179.9(3)
C26 N5 C22 C21 4.2(5)
O4 C21 C22 N5 1.5(5)
C20 C21 C22 N5 -177.9(3)
O4 C21 C22 C24 -178.7(3)
C20 C21 C22 C24 1.9(4)
C24 N4 C23 N5 -1.6(3)
C24 N4 C23 C27 175.7(3)
C22 N5 C23 N4 1.0(3)
C26 N5 C23 N4 176.6(3)
C22 N5 C23 C27 -176.2(3)
C26 N5 C23 C27 -0.7(5)
C23 N4 C24 C22 1.6(3)
C23 N4 C24 C25 -176.7(3)
N5 C22 C24 N4 -1.1(3)
C21 C22 C24 N4 179.1(3)
N5 C22 C24 C25 177.4(3)
C21 C22 C24 C25 -2.4(5)
N4 C24 C25 O5 -3.2(5)
C22 C24 C25 O5 178.7(3)
N4 C24 C25 C19 178.6(3)
C22 C24 C25 C19 0.4(4)
C20 C19 C25 O5 -176.2(3)
C14 C19 C25 O5 1.5(5)
C20 C19 C25 C24 2.1(4)
C14 C19 C25 C24 179.8(3)
N6 O6 C27 C23 -168.7(2)
N4 C23 C27 O6 135.8(3)
N5 C23 C27 O6 -47.2(4)
O6 N6 C28 C29 -174.9(2)
C32 N6 C28 C29 -56.4(3)
O6 N6 C28 C33 69.0(3)
C32 N6 C28 C33 -172.5(3)
O6 N6 C28 C34 -51.6(3)
C32 N6 C28 C34 66.9(4)
N6 C28 C29 C30 54.3(4)
C33 C28 C29 C30 169.5(3)
C34 C28 C29 C30 -72.0(4)
C28 C29 C30 C31 -56.6(4)
C29 C30 C31 C32 55.5(4)
O6 N6 C32 C31 176.0(2)
C28 N6 C32 C31 56.4(3)
O6 N6 C32 C35 51.0(3)
C28 N6 C32 C35 -68.5(3)
O6 N6 C32 C36 -68.1(3)
C28 N6 C32 C36 172.3(2)
C30 C31 C32 N6 -53.5(4)
C30 C31 C32 C35 74.1(4)
C30 C31 C32 C36 -168.0(3)
